data_7024478
loop_
_publ_author_name
'Ma, Jian-Gong'
'Aksu, Yilmaz'
'Gregoriades, Laurence J.'
'Sauer, Joachim'
'Driess, Matthias'

_publ_section_title
;
 Activation of C-H bonds mediated by Mo[triple bond]Mo moieties in
 heterobimetallic Zn/O/Mo clusters.
;
_journal_issue 1
_journal_name_full 'Dalton transactions (Cambridge, England : 2003)'
_journal_page_first 103
_journal_page_last 106
_journal_paper_doi 10.1039/b917585g
_journal_volume 39
_journal_year 2010
_chemical_formula_sum 'C47 H109 Mo2 O7 Zn6'
_chemical_formula_weight 1370.44
_chemical_name_systematic
;
?
;
_space_group_IT_number 2
_symmetry_cell_setting triclinic
_symmetry_space_group_name_Hall '-P 1'
_symmetry_space_group_name_H-M 'P -1'
_atom_sites_solution_hydrogens geom
_atom_sites_solution_primary direct
_atom_sites_solution_secondary difmap
_audit_creation_method
;
CrysAlis RED, Oxford Diffraction Ltd.,
Version 1.171.32.5 (release 08-05-2007 CrysAlis171 .NET)
(compiled May 8 2007,13:10:02)
;
_cell_angle_alpha 110.492(4)
_cell_angle_beta 99.111(4)
_cell_angle_gamma 90.256(3)
_cell_formula_units_Z 2
_cell_length_a 11.6661(5)
_cell_length_b 15.6084(5)
_cell_length_c 18.5870(8)
_cell_measurement_reflns_used 6177
_cell_measurement_temperature 150(2)
_cell_measurement_theta_max 28.7965
_cell_measurement_theta_min 2.9465
_cell_volume 3123.8(2)
_computing_cell_refinement
;
CrysAlis RED, Oxford Diffraction Ltd.,
Version 1.171.32.5 (release 08-05-2007 CrysAlis171 .NET)
(compiled May 8 2007,13:10:02)
;
_computing_data_collection
;
CrysAlis CCD, Oxford Diffraction Ltd.,
Version 1.171.32.5 (release 08-05-2007 CrysAlis171 .NET)
(compiled May 8 2007,13:10:02)
;
_computing_data_reduction
;
CrysAlis RED, Oxford Diffraction Ltd.,
Version 1.171.32.5 (release 08-05-2007 CrysAlis171 .NET)
(compiled May 8 2007,13:10:02)
;
_computing_publication_material 'SHELXL-97 (Sheldrick, 1997)'
_computing_structure_refinement 'SHELXL-97 (Sheldrick, 1997)'
_computing_structure_solution 'SHELXS-97 (Sheldrick, 1990)'
_diffrn_ambient_temperature 150(2)
_diffrn_measured_fraction_theta_full 0.997
_diffrn_measured_fraction_theta_max 0.997
_diffrn_measurement_device_type 'Oxford Diffraction Xcalibur S Sapphire'
_diffrn_measurement_method \w
_diffrn_radiation_monochromator graphite
_diffrn_radiation_source 'Enhance (Mo) X-ray Source'
_diffrn_radiation_type MoK\a
_diffrn_radiation_wavelength 0.71073
_diffrn_reflns_av_R_equivalents 0.0452
_diffrn_reflns_av_sigmaI/netI 0.1520
_diffrn_reflns_limit_h_max 13
_diffrn_reflns_limit_h_min -13
_diffrn_reflns_limit_k_max 17
_diffrn_reflns_limit_k_min -18
_diffrn_reflns_limit_l_max 22
_diffrn_reflns_limit_l_min -19
_diffrn_reflns_number 21766
_diffrn_reflns_theta_full 25.00
_diffrn_reflns_theta_max 25.00
_diffrn_reflns_theta_min 2.95
_exptl_absorpt_coefficient_mu 2.689
_exptl_absorpt_correction_T_max 0.830
_exptl_absorpt_correction_T_min 0.447
_exptl_absorpt_correction_type multi-scan
_exptl_absorpt_process_details
;
CrysAlis RED, Oxford Diffraction Ltd.,
Version 1.171.32.5 (release 08-05-2007 CrysAlis171 .NET)
(compiled May 8 2007,13:10:02)
Empirical absorption correction using spherical harmonics,
implemented in SCALE3 ABSPACK scaling algorithm.
;
_exptl_crystal_colour violet
_exptl_crystal_density_diffrn 1.457
_exptl_crystal_density_method 'not measured'
_exptl_crystal_description plate
_exptl_crystal_F_000 1422
_exptl_crystal_size_max 0.43
_exptl_crystal_size_mid 0.17
_exptl_crystal_size_min 0.07
_refine_diff_density_max 1.020
_refine_diff_density_min -0.765
_refine_diff_density_rms 0.101
_refine_ls_extinction_method none
_refine_ls_goodness_of_fit_ref 0.881
_refine_ls_hydrogen_treatment mixed
_refine_ls_matrix_type full
_refine_ls_number_parameters 599
_refine_ls_number_reflns 10982
_refine_ls_number_restraints 11
_refine_ls_restrained_S_all 0.882
_refine_ls_R_factor_all 0.0954
_refine_ls_R_factor_gt 0.0429
_refine_ls_shift/su_max 0.004
_refine_ls_shift/su_mean 0.000
_refine_ls_structure_factor_coef Fsqd
_refine_ls_weighting_details 'calc w=1/[\s^2^(Fo^2^)+(0.0344P)^2^+0.0000P] where P=(Fo^2^+2Fc^2^)/3'
_refine_ls_weighting_scheme calc
_refine_ls_wR_factor_gt 0.0833
_refine_ls_wR_factor_ref 0.0904
_reflns_number_gt 5617
_reflns_number_total 10982
_reflns_threshold_expression >2sigma(I)
_cod_data_source_file b917585g.txt
_cod_data_source_block 1
_cod_original_sg_symbol_H-M P-1
_cod_database_code 7024478

loop_
_symmetry_equiv_pos_as_xyz
'x, y, z'
'-x, -y, -z'

loop_
_atom_site_label
_atom_site_type_symbol
_atom_site_fract_x
_atom_site_fract_y
_atom_site_fract_z
_atom_site_U_iso_or_equiv
_atom_site_adp_type
_atom_site_occupancy
_atom_site_symmetry_multiplicity
_atom_site_calc_flag
_atom_site_refinement_flags
Mo1 Mo 0.80988(4) 0.32385(3) 0.19557(3) 0.02778(15) Uani 1 1 d .
Mo2 Mo 0.84873(4) 0.47793(3) 0.24490(3) 0.02666(15) Uani 1 1 d .
Zn1 Zn 0.57296(5) 0.28948(4) 0.15716(5) 0.0405(2) Uani 1 1 d .
Zn2 Zn 0.75095(6) 0.12559(4) 0.11394(5) 0.0459(2) Uani 1 1 d .
Zn3 Zn 0.96495(6) 0.25863(5) 0.09038(5) 0.0479(2) Uani 1 1 d .
Zn4 Zn 0.73743(6) 0.67077(4) 0.27660(5) 0.0361(2) Uani 1 1 d .
Zn5 Zn 0.95802(6) 0.66884(4) 0.38952(5) 0.0374(2) Uani 1 1 d .
Zn6 Zn 0.97637(6) 0.64693(5) 0.21985(5) 0.0435(2) Uani 1 1 d .
O1 O 0.6940(3) 0.2216(2) 0.2133(2) 0.0338(10) Uani 1 1 d .
O2 O 0.9129(3) 0.2018(2) 0.1672(2) 0.0334(10) Uani 1 1 d .
O3 O 0.7163(3) 0.2341(2) 0.0805(3) 0.0447(12) Uani 1 1 d .
O4 O 0.8128(3) 0.5774(2) 0.1863(2) 0.0314(10) Uani 1 1 d .
O5 O 0.8005(3) 0.5944(2) 0.3471(2) 0.0304(10) Uani 1 1 d .
O6 O 1.0127(3) 0.5723(2) 0.2932(2) 0.0281(10) Uani 1 1 d .
C1 C 0.8964(4) 0.3865(3) 0.3199(3) 0.0333(16) Uani 1 1 d .
H1A H 0.8679 0.4128 0.3695 0.040 Uiso 1 1 calc R
H1B H 0.9810 0.3838 0.3302 0.040 Uiso 1 1 calc R
H1C H 0.8601 0.3245 0.2917 0.040 Uiso 1 1 calc R
C2 C 0.9265(5) 0.3939(4) 0.1494(4) 0.0334(16) Uani 1 1 d D
H2A H 0.908(4) 0.401(3) 0.0986(14) 0.040 Uiso 1 1 d D
H2B H 1.0097(13) 0.411(3) 0.161(3) 0.040 Uiso 1 1 d D
C3 C 0.6719(5) 0.4196(4) 0.2047(4) 0.0281(15) Uani 1 1 d D
H3B H 0.632(4) 0.434(3) 0.2494(18) 0.034 Uiso 1 1 d D
H3A H 0.624(3) 0.426(3) 0.1589(17) 0.034 Uiso 1 1 d D
C4 C 0.4065(5) 0.2576(4) 0.1174(4) 0.053(2) Uani 1 1 d .
H4A H 0.3912 0.1912 0.1015 0.064 Uiso 1 1 calc R
H4B H 0.3833 0.2765 0.0724 0.064 Uiso 1 1 calc R
H4C H 0.3618 0.2891 0.1584 0.064 Uiso 1 1 calc R
C5 C 0.7342(6) -0.0067(4) 0.0745(5) 0.074(3) Uani 1 1 d .
H5A H 0.6713 -0.0278 0.0294 0.089 Uiso 1 1 calc R
H5B H 0.7157 -0.0279 0.1154 0.089 Uiso 1 1 calc R
H5C H 0.8071 -0.0314 0.0588 0.089 Uiso 1 1 calc R
C6 C 1.0372(5) 0.1918(4) 0.0012(4) 0.064(2) Uani 1 1 d .
H6A H 1.1220 0.2012 0.0160 0.077 Uiso 1 1 calc R
H6B H 1.0117 0.2143 -0.0415 0.077 Uiso 1 1 calc R
H6C H 1.0143 0.1263 -0.0160 0.077 Uiso 1 1 calc R
O7 O 0.8980(3) 0.7347(2) 0.3124(2) 0.0364(11) Uani 1 1 d .
C7 C 0.5719(5) 0.6932(4) 0.2652(4) 0.057(2) Uani 1 1 d .
H7A H 0.5487 0.7159 0.3167 0.068 Uiso 1 1 calc R
H7B H 0.5264 0.6360 0.2328 0.068 Uiso 1 1 calc R
H7C H 0.5576 0.7390 0.2403 0.068 Uiso 1 1 calc R
C8 C 1.0588(5) 0.7264(4) 0.4892(4) 0.062(2) Uani 1 1 d .
H8A H 1.0126 0.7620 0.5278 0.075 Uiso 1 1 calc R
H8B H 1.1184 0.7673 0.4839 0.075 Uiso 1 1 calc R
H8C H 1.0964 0.6791 0.5063 0.075 Uiso 1 1 calc R
C9 C 1.0771(5) 0.7076(4) 0.1734(4) 0.056(2) Uani 1 1 d .
H9A H 1.1459 0.7377 0.2121 0.068 Uiso 1 1 calc R
H9B H 1.0339 0.7533 0.1573 0.068 Uiso 1 1 calc R
H9C H 1.1013 0.6617 0.1280 0.068 Uiso 1 1 calc R
C10 C 0.9720(5) 0.1647(4) 0.2218(4) 0.054(2) Uani 1 1 d .
H10A H 0.9323 0.1046 0.2122 0.065 Uiso 1 1 calc R
H10B H 0.9631 0.2055 0.2747 0.065 Uiso 1 1 calc R
C11 C 1.1006(5) 0.1512(4) 0.2212(4) 0.0442(19) Uani 1 1 d .
C12 C 1.1671(5) 0.2449(4) 0.2421(4) 0.060(2) Uani 1 1 d .
H12A H 1.1453 0.2687 0.1999 0.072 Uiso 1 1 calc R
H12B H 1.2510 0.2373 0.2492 0.072 Uiso 1 1 calc R
H12C H 1.1472 0.2880 0.2905 0.072 Uiso 1 1 calc R
C13 C 1.1233(6) 0.0869(4) 0.1424(5) 0.073(3) Uani 1 1 d .
H13A H 1.0871 0.0258 0.1313 0.088 Uiso 1 1 calc R
H13B H 1.2073 0.0830 0.1435 0.088 Uiso 1 1 calc R
H13C H 1.0900 0.1104 0.1018 0.088 Uiso 1 1 calc R
C14 C 1.1440(6) 0.1117(5) 0.2835(5) 0.078(3) Uani 1 1 d .
H14A H 1.1290 0.1532 0.3341 0.093 Uiso 1 1 calc R
H14B H 1.2278 0.1044 0.2861 0.093 Uiso 1 1 calc R
H14C H 1.1033 0.0518 0.2708 0.093 Uiso 1 1 calc R
C15 C 0.7030(5) 0.1947(4) 0.2802(4) 0.0495(19) Uani 1 1 d .
H15A H 0.7580 0.2393 0.3233 0.059 Uiso 1 1 calc R
H15B H 0.7371 0.1343 0.2675 0.059 Uiso 1 1 calc R
C16 C 0.5902(5) 0.1881(4) 0.3089(4) 0.0406(17) Uani 1 1 d .
C17 C 0.5064(5) 0.1149(5) 0.2469(5) 0.072(2) Uani 1 1 d .
H17A H 0.4897 0.1307 0.1999 0.086 Uiso 1 1 calc R
H17B H 0.4339 0.1111 0.2663 0.086 Uiso 1 1 calc R
H17C H 0.5414 0.0556 0.2343 0.086 Uiso 1 1 calc R
C18 C 0.6216(5) 0.1624(5) 0.3807(4) 0.065(2) Uani 1 1 d .
H18A H 0.6566 0.1031 0.3665 0.078 Uiso 1 1 calc R
H18B H 0.5513 0.1583 0.4022 0.078 Uiso 1 1 calc R
H18C H 0.6774 0.2093 0.4197 0.078 Uiso 1 1 calc R
C19 C 0.5387(7) 0.2803(5) 0.3326(5) 0.085(3) Uani 1 1 d .
H19A H 0.5971 0.3267 0.3696 0.085 Uiso 1 1 calc R
H19B H 0.4712 0.2776 0.3573 0.085 Uiso 1 1 calc R
H19C H 0.5142 0.2966 0.2864 0.085 Uiso 1 1 calc R
C20 C 0.6913(6) 0.2602(5) 0.0137(4) 0.060(2) Uani 1 1 d .
H20A H 0.7639 0.2870 0.0065 0.072 Uiso 1 1 calc R
H20B H 0.6353 0.3087 0.0238 0.072 Uiso 1 1 calc R
C21 C 0.6413(6) 0.1823(4) -0.0625(4) 0.0464(18) Uani 1 1 d .
C22 C 0.6104(7) 0.2293(5) -0.1232(5) 0.092(3) Uani 1 1 d .
H22A H 0.6810 0.2594 -0.1283 0.092 Uiso 1 1 calc R
H22B H 0.5537 0.2750 -0.1061 0.092 Uiso 1 1 calc R
H22C H 0.5770 0.1831 -0.1738 0.092 Uiso 1 1 calc R
C23 C 0.7289(6) 0.1191(5) -0.0901(5) 0.092(3) Uani 1 1 d .
H23A H 0.7437 0.0812 -0.0577 0.092 Uiso 1 1 calc R
H23B H 0.8010 0.1537 -0.0869 0.092 Uiso 1 1 calc R
H23C H 0.7012 0.0797 -0.1444 0.092 Uiso 1 1 calc R
C24 C 0.5332(6) 0.1386(5) -0.0560(5) 0.096(3) Uani 1 1 d .
H24A H 0.4914 0.1029 -0.1082 0.096 Uiso 1 1 calc R
H24B H 0.4842 0.1858 -0.0289 0.096 Uiso 1 1 calc R
H24C H 0.5523 0.0978 -0.0265 0.115 Uiso 1 1 calc R
C25 C 0.7341(5) 0.5472(4) 0.1123(3) 0.0301(15) Uani 1 1 d .
H25A H 0.6540 0.5581 0.1234 0.036 Uiso 1 1 calc R
H25B H 0.7383 0.4801 0.0877 0.036 Uiso 1 1 calc R
C26 C 0.7519(5) 0.5898(4) 0.0533(4) 0.0344(16) Uani 1 1 d .
C27 C 0.6474(5) 0.5545(4) -0.0131(4) 0.0538(19) Uani 1 1 d .
H27A H 0.6460 0.4875 -0.0363 0.065 Uiso 1 1 calc R
H27B H 0.6542 0.5810 -0.0530 0.065 Uiso 1 1 calc R
H27C H 0.5754 0.5724 0.0075 0.065 Uiso 1 1 calc R
C28 C 0.8622(5) 0.5597(4) 0.0187(4) 0.053(2) Uani 1 1 d .
H28A H 0.9300 0.5771 0.0606 0.064 Uiso 1 1 calc R
H28B H 0.8711 0.5896 -0.0186 0.064 Uiso 1 1 calc R
H28C H 0.8561 0.4930 -0.0080 0.064 Uiso 1 1 calc R
C29 C 0.7544(5) 0.6941(4) 0.0885(4) 0.0485(19) Uani 1 1 d .
H29A H 0.6857 0.7122 0.1132 0.058 Uiso 1 1 calc R
H29B H 0.7540 0.7197 0.0472 0.058 Uiso 1 1 calc R
H29C H 0.8249 0.7174 0.1276 0.058 Uiso 1 1 calc R
C30 C 0.7124(4) 0.5675(4) 0.3839(4) 0.0349(16) Uani 1 1 d .
H30A H 0.7128 0.5004 0.3714 0.042 Uiso 1 1 calc R
H30B H 0.6353 0.5802 0.3600 0.042 Uiso 1 1 calc R
C31 C 0.7250(5) 0.6137(4) 0.4718(4) 0.0412(17) Uani 1 1 d .
C32 C 0.8303(5) 0.5832(4) 0.5127(4) 0.056(2) Uani 1 1 d .
H32A H 0.8208 0.5171 0.5013 0.067 Uiso 1 1 calc R
H32B H 0.8386 0.6159 0.5690 0.067 Uiso 1 1 calc R
H32C H 0.8999 0.5969 0.4942 0.067 Uiso 1 1 calc R
C33 C 0.6155(5) 0.5805(4) 0.4930(4) 0.057(2) Uani 1 1 d .
H33A H 0.5467 0.6032 0.4694 0.068 Uiso 1 1 calc R
H33B H 0.6208 0.6037 0.5498 0.068 Uiso 1 1 calc R
H33C H 0.6089 0.5133 0.4734 0.068 Uiso 1 1 calc R
C34 C 0.7258(6) 0.7198(4) 0.4969(4) 0.059(2) Uani 1 1 d .
H34A H 0.7986 0.7435 0.4887 0.071 Uiso 1 1 calc R
H34B H 0.7193 0.7464 0.5522 0.071 Uiso 1 1 calc R
H34C H 0.6599 0.7364 0.4657 0.071 Uiso 1 1 calc R
C35 C 1.1167(4) 0.5302(4) 0.3159(4) 0.0369(17) Uani 1 1 d .
H35A H 1.1040 0.4631 0.2887 0.044 Uiso 1 1 calc R
H35B H 1.1252 0.5423 0.3725 0.044 Uiso 1 1 calc R
C36 C 1.2311(5) 0.5607(4) 0.2999(4) 0.0395(17) Uani 1 1 d .
C37 C 1.2565(5) 0.6638(4) 0.3400(4) 0.052(2) Uani 1 1 d .
H37A H 1.1935 0.6957 0.3209 0.062 Uiso 1 1 calc R
H37B H 1.3301 0.6819 0.3286 0.062 Uiso 1 1 calc R
H37C H 1.2622 0.6801 0.3965 0.062 Uiso 1 1 calc R
C38 C 1.2333(5) 0.5290(4) 0.2127(4) 0.059(2) Uani 1 1 d .
H38A H 1.2257 0.4619 0.1905 0.071 Uiso 1 1 calc R
H38B H 1.3071 0.5509 0.2042 0.071 Uiso 1 1 calc R
H38C H 1.1686 0.5538 0.1873 0.071 Uiso 1 1 calc R
C39 C 1.3258(5) 0.5118(4) 0.3350(5) 0.070(2) Uani 1 1 d .
H39A H 1.3310 0.5340 0.3917 0.083 Uiso 1 1 calc R
H39B H 1.4008 0.5247 0.3221 0.083 Uiso 1 1 calc R
H39C H 1.3062 0.4456 0.3134 0.083 Uiso 1 1 calc R
C40 C 0.9428(6) 0.8302(4) 0.3381(5) 0.073(3) Uani 1 1 d .
H40A H 0.9902 0.8351 0.2999 0.088 Uiso 1 1 calc R
H40B H 0.9963 0.8437 0.3883 0.088 Uiso 1 1 calc R
C41 C 0.8609(7) 0.9027(4) 0.3489(5) 0.065(2) Uani 1 1 d .
C42 C 0.7797(8) 0.8940(5) 0.2745(5) 0.096(3) Uani 1 1 d .
H42A H 0.8252 0.8899 0.2336 0.096 Uiso 1 1 calc R
H42B H 0.7333 0.9478 0.2834 0.096 Uiso 1 1 calc R
H42C H 0.7278 0.8385 0.2583 0.096 Uiso 1 1 calc R
C43 C 0.9321(7) 0.9943(4) 0.3799(5) 0.086(3) Uani 1 1 d .
H43A H 0.9878 0.9979 0.4265 0.086 Uiso 1 1 calc R
H43B H 0.8800 1.0444 0.3934 0.086 Uiso 1 1 calc R
H43C H 0.9743 0.9993 0.3399 0.086 Uiso 1 1 calc R
C44 C 0.7858(7) 0.9000(5) 0.4094(5) 0.092(3) Uani 1 1 d .
H44A H 0.7328 0.8448 0.3875 0.092 Uiso 1 1 calc R
H44B H 0.7405 0.9545 0.4227 0.092 Uiso 1 1 calc R
H44C H 0.8364 0.8990 0.4565 0.092 Uiso 1 1 calc R
C45 C 0.6963(11) 1.0831(7) 0.6470(8) 0.178(6) Uani 1 1 d .
H45A H 0.7628 1.0919 0.6234 0.178 Uiso 1 1 calc R
H45B H 0.7206 1.0528 0.6845 0.178 Uiso 1 1 calc R
H45C H 0.6676 1.1428 0.6738 0.178 Uiso 1 1 calc R
C46 C 0.6136(11) 1.0323(13) 0.5925(10) 0.231(9) Uani 1 1 d DU
H46A H 0.5606 1.0200 0.6249 0.278 Uiso 1 1 calc R
H46B H 0.6531 0.9747 0.5734 0.278 Uiso 1 1 calc R
C47 C 0.5379(9) 1.0247(10) 0.5288(7) 0.144(5) Uani 1 1 d D
H47A H 0.4917 1.0778 0.5505 0.173 Uiso 1 1 calc R
H47B H 0.5894 1.0462 0.5002 0.173 Uiso 1 1 calc R

loop_
_atom_site_aniso_label
_atom_site_aniso_U_11
_atom_site_aniso_U_22
_atom_site_aniso_U_33
_atom_site_aniso_U_23
_atom_site_aniso_U_13
_atom_site_aniso_U_12
Mo1 0.0215(3) 0.0320(3) 0.0282(4) 0.0092(3) 0.0033(3) -0.0013(2)
Mo2 0.0221(3) 0.0309(3) 0.0269(4) 0.0105(3) 0.0036(3) -0.0009(2)
Zn1 0.0258(4) 0.0448(4) 0.0477(6) 0.0146(4) 0.0011(4) -0.0054(3)
Zn2 0.0347(4) 0.0342(4) 0.0571(7) 0.0028(4) 0.0057(4) -0.0039(3)
Zn3 0.0455(5) 0.0489(5) 0.0456(6) 0.0095(4) 0.0141(4) 0.0017(4)
Zn4 0.0302(4) 0.0414(4) 0.0408(6) 0.0183(4) 0.0087(4) 0.0057(3)
Zn5 0.0348(4) 0.0397(4) 0.0341(5) 0.0101(4) 0.0024(4) -0.0058(3)
Zn6 0.0363(4) 0.0548(5) 0.0450(6) 0.0242(4) 0.0078(4) -0.0027(4)
O1 0.025(2) 0.039(2) 0.038(3) 0.015(2) 0.002(2) -0.0059(18)
O2 0.029(2) 0.032(2) 0.041(3) 0.017(2) 0.000(2) 0.0024(18)
O3 0.051(3) 0.043(2) 0.035(3) 0.012(2) -0.004(2) -0.004(2)
O4 0.027(2) 0.039(2) 0.027(3) 0.011(2) 0.004(2) -0.0004(18)
O5 0.028(2) 0.035(2) 0.030(3) 0.014(2) 0.006(2) -0.0037(17)
O6 0.021(2) 0.030(2) 0.033(3) 0.015(2) -0.001(2) -0.0042(17)
C1 0.030(3) 0.039(3) 0.019(4) -0.003(3) 0.000(3) -0.006(3)
C2 0.026(3) 0.042(4) 0.031(5) 0.016(3) -0.003(3) -0.004(3)
C3 0.026(3) 0.037(3) 0.025(4) 0.013(3) 0.009(3) 0.000(3)
C4 0.037(4) 0.069(5) 0.057(6) 0.028(4) 0.002(4) -0.003(3)
C5 0.061(5) 0.037(4) 0.105(8) 0.000(4) 0.019(5) -0.011(3)
C6 0.059(5) 0.083(5) 0.052(6) 0.019(4) 0.021(4) 0.017(4)
O7 0.039(2) 0.028(2) 0.045(3) 0.015(2) 0.009(2) -0.0024(18)
C7 0.037(4) 0.083(5) 0.064(6) 0.042(5) 0.009(4) 0.012(4)
C8 0.051(4) 0.078(5) 0.045(6) 0.009(4) 0.001(4) -0.008(4)
C9 0.039(4) 0.083(5) 0.061(6) 0.047(5) 0.001(4) -0.009(4)
C10 0.044(4) 0.046(4) 0.065(6) 0.006(4) 0.021(4) -0.007(3)
C11 0.036(4) 0.040(4) 0.064(6) 0.025(4) 0.012(4) 0.009(3)
C12 0.036(4) 0.072(5) 0.076(7) 0.035(5) 0.004(4) 0.008(4)
C13 0.066(5) 0.060(5) 0.081(7) 0.012(5) 0.009(5) 0.019(4)
C14 0.047(5) 0.080(5) 0.126(9) 0.058(6) 0.018(5) 0.014(4)
C15 0.045(4) 0.058(4) 0.048(6) 0.026(4) -0.001(4) -0.011(3)
C16 0.033(4) 0.041(4) 0.053(5) 0.022(4) 0.012(4) -0.002(3)
C17 0.055(5) 0.087(5) 0.072(7) 0.033(5) 0.002(5) -0.030(4)
C18 0.045(4) 0.084(5) 0.081(7) 0.048(5) 0.012(5) -0.011(4)
C19 0.101(6) 0.092(6) 0.084(8) 0.040(5) 0.055(6) 0.048(5)
C20 0.058(5) 0.080(5) 0.045(6) 0.029(5) 0.004(4) 0.004(4)
C21 0.045(4) 0.060(4) 0.024(5) 0.003(4) 0.005(4) 0.006(4)
C22 0.091(6) 0.116(7) 0.048(7) 0.012(6) -0.011(5) 0.005(5)
C23 0.089(6) 0.085(6) 0.070(7) -0.014(5) 0.018(6) 0.016(5)
C24 0.081(6) 0.134(7) 0.043(6) 0.003(6) -0.005(5) -0.053(5)
C25 0.025(3) 0.038(3) 0.024(4) 0.009(3) -0.004(3) 0.003(3)
C26 0.032(3) 0.045(4) 0.030(5) 0.016(3) 0.009(3) 0.003(3)
C27 0.056(4) 0.064(4) 0.045(5) 0.027(4) 0.000(4) 0.000(4)
C28 0.052(4) 0.068(5) 0.049(6) 0.030(4) 0.015(4) 0.007(4)
C29 0.048(4) 0.063(4) 0.049(5) 0.036(4) 0.012(4) 0.006(3)
C30 0.023(3) 0.045(4) 0.044(5) 0.023(4) 0.012(3) 0.002(3)
C31 0.036(4) 0.051(4) 0.032(5) 0.011(4) 0.007(4) 0.001(3)
C32 0.057(5) 0.078(5) 0.038(5) 0.030(4) 0.000(4) -0.008(4)
C33 0.062(5) 0.079(5) 0.032(5) 0.020(4) 0.014(4) -0.007(4)
C34 0.060(5) 0.068(5) 0.041(5) 0.004(4) 0.022(4) 0.004(4)
C35 0.036(4) 0.033(3) 0.049(5) 0.024(3) 0.009(4) 0.003(3)
C36 0.026(3) 0.054(4) 0.034(5) 0.011(4) 0.002(3) -0.008(3)
C37 0.034(4) 0.057(4) 0.067(6) 0.028(4) 0.007(4) -0.005(3)
C38 0.046(4) 0.077(5) 0.049(6) 0.015(4) 0.010(4) -0.013(4)
C39 0.037(4) 0.082(5) 0.098(8) 0.046(5) 0.004(5) 0.006(4)
C40 0.070(5) 0.038(4) 0.109(8) 0.021(5) 0.020(5) -0.005(4)
C41 0.082(6) 0.031(4) 0.077(7) 0.015(4) 0.015(6) 0.000(4)
C42 0.159(9) 0.048(5) 0.081(8) 0.032(5) 0.004(7) 0.005(5)
C43 0.120(7) 0.036(4) 0.105(8) 0.028(5) 0.017(6) -0.009(4)
C44 0.115(7) 0.061(5) 0.096(8) 0.012(5) 0.043(7) 0.005(5)
C45 0.182(13) 0.107(9) 0.212(18) 0.049(10) -0.039(13) -0.010(9)
C46 0.110(12) 0.36(2) 0.22(2) 0.111(19) -0.009(12) -0.006(14)
C47 0.079(11) 0.236(17) 0.128(18) 0.079(15) 0.012(8) 0.010(10)

loop_
_atom_type_symbol
_atom_type_description
_atom_type_scat_dispersion_real
_atom_type_scat_dispersion_imag
_atom_type_scat_source
C C 0.0033 0.0016 'International Tables Vol C Tables 4.2.6.8 and 6.1.1.4'
H H 0.0000 0.0000 'International Tables Vol C Tables 4.2.6.8 and 6.1.1.4'
O O 0.0106 0.0060 'International Tables Vol C Tables 4.2.6.8 and 6.1.1.4'
Zn Zn 0.2839 1.4301 'International Tables Vol C Tables 4.2.6.8 and 6.1.1.4'
Mo Mo -1.6832 0.6857 'International Tables Vol C Tables 4.2.6.8 and 6.1.1.4'

loop_
_geom_angle_atom_site_label_1
_geom_angle_atom_site_label_2
_geom_angle_atom_site_label_3
_geom_angle
_geom_angle_site_symmetry_1
C3 Mo1 C2 96.9(2) .
C3 Mo1 O2 165.39(18) .
C2 Mo1 O2 90.99(18) .
C3 Mo1 O3 90.20(19) .
C2 Mo1 O3 95.4(2) .
O2 Mo1 O3 76.79(14) .
C3 Mo1 O1 91.32(17) .
C2 Mo1 O1 164.68(19) .
O2 Mo1 O1 78.39(13) .
O3 Mo1 O1 71.57(15) .
C3 Mo1 Mo2 57.94(15) .
C2 Mo1 Mo2 57.39(16) .
O2 Mo1 Mo2 136.18(9) .
O3 Mo1 Mo2 130.42(10) .
O1 Mo1 Mo2 137.41(9) .
C3 Mo1 Zn1 50.24(15) .
C2 Mo1 Zn1 129.56(16) .
O2 Mo1 Zn1 115.56(9) .
O3 Mo1 Zn1 55.13(10) .
O1 Mo1 Zn1 49.32(9) .
Mo2 Mo1 Zn1 108.17(2) .
C3 Mo1 Zn3 133.82(17) .
C2 Mo1 Zn3 47.73(16) .
O2 Mo1 Zn3 47.35(10) .
O3 Mo1 Zn3 69.28(10) .
O1 Mo1 Zn3 118.08(9) .
Mo2 Mo1 Zn3 104.44(3) .
Zn1 Mo1 Zn3 124.29(3) .
C3 Mo1 Zn2 119.54(15) .
C2 Mo1 Zn2 118.74(16) .
O2 Mo1 Zn2 45.96(9) .
O3 Mo1 Zn2 43.16(10) .
O1 Mo1 Zn2 46.09(10) .
Mo2 Mo1 Zn2 173.45(3) .
Zn1 Mo1 Zn2 69.75(2) .
Zn3 Mo1 Zn2 72.74(2) .
C2 Mo2 C3 99.2(2) .
C2 Mo2 O4 89.86(19) .
C3 Mo2 O4 90.85(18) .
C2 Mo2 O6 90.59(19) .
C3 Mo2 O6 165.80(16) .
O4 Mo2 O6 78.88(13) .
C2 Mo2 Mo1 59.47(16) .
C3 Mo2 Mo1 59.16(14) .
O4 Mo2 Mo1 128.58(10) .
O6 Mo2 Mo1 135.04(8) .
C2 Mo2 O5 165.41(18) .
C3 Mo2 O5 93.06(18) .
O4 Mo2 O5 82.10(13) .
O6 Mo2 O5 75.96(12) .
Mo1 Mo2 O5 134.69(9) .
C2 Mo2 C1 94.4(2) .
C3 Mo2 C1 93.5(2) .
O4 Mo2 C1 173.38(17) .
O6 Mo2 C1 95.96(16) .
Mo1 Mo2 C1 58.04(13) .
O5 Mo2 C1 92.67(16) .
C2 Mo2 Zn4 131.34(17) .
C3 Mo2 Zn4 85.53(14) .
O4 Mo2 Zn4 41.50(9) .
O6 Mo2 Zn4 80.28(8) .
Mo1 Mo2 Zn4 144.58(3) .
O5 Mo2 Zn4 41.59(9) .
C1 Mo2 Zn4 133.91(13) .
C4 Zn1 O1 128.5(2) .
C4 Zn1 C3 131.5(2) .
O1 Zn1 C3 95.15(18) .
C4 Zn1 O3 122.8(2) .
O1 Zn1 O3 70.85(15) .
C3 Zn1 O3 87.60(17) .
C4 Zn1 Mo1 173.4(2) .
O1 Zn1 Mo1 52.67(9) .
C3 Zn1 Mo1 51.34(14) .
O3 Zn1 Mo1 50.71(10) .
C5 Zn2 O3 141.3(3) .
C5 Zn2 O2 123.4(2) .
O3 Zn2 O2 82.71(15) .
C5 Zn2 O1 129.5(2) .
O3 Zn2 O1 77.27(16) .
O2 Zn2 O1 82.29(14) .
C5 Zn2 Mo1 169.7(2) .
O3 Zn2 Mo1 48.39(12) .
O2 Zn2 Mo1 48.20(9) .
O1 Zn2 Mo1 48.85(9) .
C6 Zn3 O2 124.5(2) .
C6 Zn3 C2 138.3(3) .
O2 Zn3 C2 97.1(2) .
C6 Zn3 Mo1 164.9(2) .
O2 Zn3 Mo1 51.06(9) .
C2 Zn3 Mo1 50.56(17) .
C7 Zn4 O7 142.8(2) .
C7 Zn4 O5 118.1(2) .
O7 Zn4 O5 84.33(14) .
C7 Zn4 O4 123.0(2) .
O7 Zn4 O4 84.39(14) .
O5 Zn4 O4 87.76(14) .
C7 Zn4 Zn5 146.0(2) .
O7 Zn4 Zn5 42.43(11) .
O5 Zn4 Zn5 42.09(9) .
O4 Zn4 Zn5 87.83(10) .
C7 Zn4 Zn6 153.0(2) .
O7 Zn4 Zn6 42.71(10) .
O5 Zn4 Zn6 86.49(9) .
O4 Zn4 Zn6 41.74(10) .
Zn5 Zn4 Zn6 60.15(2) .
C7 Zn4 Mo2 127.08(19) .
O7 Zn4 Mo2 89.97(9) .
O5 Zn4 Mo2 45.45(10) .
O4 Zn4 Mo2 43.41(10) .
Zn5 Zn4 Mo2 64.16(2) .
Zn6 Zn4 Mo2 61.741(19) .
C8 Zn5 O5 138.1(2) .
C8 Zn5 O7 124.8(2) .
O5 Zn5 O7 84.31(14) .
C8 Zn5 O6 123.4(2) .
O5 Zn5 O6 84.69(13) .
O7 Zn5 O6 84.74(14) .
C8 Zn5 Zn4 149.12(19) .
O5 Zn5 Zn4 43.58(10) .
O7 Zn5 Zn4 40.92(10) .
O6 Zn5 Zn4 85.98(10) .
C8 Zn5 Zn6 133.9(2) .
O5 Zn5 Zn6 88.00(11) .
O7 Zn5 Zn6 43.29(10) .
O6 Zn5 Zn6 42.02(10) .
Zn4 Zn5 Zn6 60.77(2) .
C9 Zn6 O6 132.5(2) .
C9 Zn6 O4 136.4(2) .
O6 Zn6 O4 85.84(14) .
C9 Zn6 O7 116.3(2) .
O6 Zn6 O7 83.69(14) .
O4 Zn6 O7 82.57(14) .
C9 Zn6 Zn5 133.5(2) .
O6 Zn6 Zn5 42.20(10) .
O4 Zn6 Zn5 87.56(11) .
O7 Zn6 Zn5 42.05(10) .
C9 Zn6 Zn4 138.95(18) .
O6 Zn6 Zn4 84.74(9) .
O4 Zn6 Zn4 42.61(10) .
O7 Zn6 Zn4 40.02(10) .
Zn5 Zn6 Zn4 59.09(2) .
C15 O1 Zn1 136.5(3) .
C15 O1 Zn2 115.4(3) .
Zn1 O1 Zn2 99.85(18) .
C15 O1 Mo1 127.3(4) .
Zn1 O1 Mo1 78.01(12) .
Zn2 O1 Mo1 85.07(13) .
C10 O2 Zn3 134.6(3) .
C10 O2 Zn2 109.0(3) .
Zn3 O2 Zn2 108.34(19) .
C10 O2 Mo1 125.8(4) .
Zn3 O2 Mo1 81.59(13) .
Zn2 O2 Mo1 85.84(12) .
C20 O3 Zn2 142.9(4) .
C20 O3 Mo1 124.6(4) .
Zn2 O3 Mo1 88.45(17) .
C20 O3 Zn1 107.7(4) .
Zn2 O3 Zn1 96.55(17) .
Mo1 O3 Zn1 74.16(13) .
C25 O4 Zn6 131.1(3) .
C25 O4 Zn4 112.0(3) .
Zn6 O4 Zn4 95.65(15) .
C25 O4 Mo2 117.6(3) .
Zn6 O4 Mo2 98.04(15) .
Zn4 O4 Mo2 95.09(15) .
C30 O5 Zn5 133.5(3) .
C30 O5 Zn4 113.9(3) .
Zn5 O5 Zn4 94.33(14) .
C30 O5 Mo2 113.8(3) .
Zn5 O5 Mo2 99.95(14) .
Zn4 O5 Mo2 92.96(15) .
C35 O6 Zn6 132.7(3) .
C35 O6 Zn5 111.8(3) .
Zn6 O6 Zn5 95.78(13) .
C35 O6 Mo2 115.5(3) .
Zn6 O6 Mo2 95.89(14) .
Zn5 O6 Mo2 99.14(13) .
Zn3 C2 Mo2 143.3(3) .
Zn3 C2 Mo1 81.7(2) .
Mo2 C2 Mo1 63.14(18) .
Zn1 C3 Mo2 141.3(3) .
Zn1 C3 Mo1 78.42(18) .
Mo2 C3 Mo1 62.90(14) .
C40 O7 Zn4 134.2(3) .
C40 O7 Zn5 113.9(4) .
Zn4 O7 Zn5 96.65(15) .
C40 O7 Zn6 112.5(4) .
Zn4 O7 Zn6 97.27(16) .
Zn5 O7 Zn6 94.66(13) .
O2 C10 C11 117.1(6) .
C14 C11 C10 107.4(6) .
C14 C11 C13 109.8(5) .
C10 C11 C13 112.1(6) .
C14 C11 C12 108.5(6) .
C10 C11 C12 109.6(4) .
C13 C11 C12 109.4(6) .
O1 C15 C16 115.6(5) .
C19 C16 C15 109.9(5) .
C19 C16 C18 108.4(6) .
C15 C16 C18 106.2(5) .
C19 C16 C17 111.7(6) .
C15 C16 C17 110.3(6) .
C18 C16 C17 110.2(6) .
O3 C20 C21 115.1(6) .
C23 C21 C24 114.3(6) .
C23 C21 C20 111.3(6) .
C24 C21 C20 111.5(6) .
C23 C21 C22 106.1(6) .
C24 C21 C22 107.9(6) .
C20 C21 C22 105.1(6) .
O4 C25 C26 118.2(5) .
C25 C26 C29 111.0(5) .
C25 C26 C28 112.2(5) .
C29 C26 C28 110.4(5) .
C25 C26 C27 106.1(5) .
C29 C26 C27 109.2(5) .
C28 C26 C27 107.7(5) .
O5 C30 C31 116.4(5) .
C32 C31 C30 111.0(5) .
C32 C31 C33 108.8(5) .
C30 C31 C33 105.1(5) .
C32 C31 C34 112.2(5) .
C30 C31 C34 111.8(5) .
C33 C31 C34 107.7(5) .
O6 C35 C36 117.2(5) .
C35 C36 C37 110.9(5) .
C35 C36 C38 111.4(5) .
C37 C36 C38 112.3(6) .
C35 C36 C39 106.1(5) .
C37 C36 C39 108.7(5) .
C38 C36 C39 107.1(5) .
O7 C40 C41 119.3(5) .
C40 C41 C42 112.8(7) .
C40 C41 C43 107.5(6) .
C42 C41 C43 109.9(7) .
C40 C41 C44 110.1(7) .
C42 C41 C44 107.8(7) .
C43 C41 C44 108.7(7) .
C45 C46 C47 146.5(19) .
C47 C47 C46 149(2) 2_676

loop_
_geom_bond_atom_site_label_1
_geom_bond_atom_site_label_2
_geom_bond_distance
_geom_bond_site_symmetry_2
Mo1 C3 2.188(5) .
Mo1 C2 2.190(6) .
Mo1 O2 2.206(3) .
Mo1 O3 2.208(4) .
Mo1 O1 2.231(4) .
Mo1 Mo2 2.2682(7) .
Mo1 Zn1 2.7442(8) .
Mo1 Zn3 2.8062(9) .
Mo1 Zn2 2.9520(8) .
Mo2 C2 2.142(6) .
Mo2 C3 2.159(5) .
Mo2 O4 2.196(4) .
Mo2 O6 2.267(3) .
Mo2 O5 2.271(3) .
Mo2 C1 2.334(5) .
Mo2 Zn4 3.1824(8) .
Zn1 C4 1.960(5) .
Zn1 O1 2.128(4) .
Zn1 C3 2.153(6) .
Zn1 O3 2.340(4) .
Zn2 C5 1.931(5) .
Zn2 O3 2.020(4) .
Zn2 O2 2.128(4) .
Zn2 O1 2.135(4) .
Zn3 C6 1.946(6) .
Zn3 O2 2.087(4) .
Zn3 C2 2.098(6) .
Zn4 C7 1.956(5) .
Zn4 O7 2.018(4) .
Zn4 O5 2.115(4) .
Zn4 O4 2.117(3) .
Zn4 Zn5 3.0599(10) .
Zn4 Zn6 3.1124(9) .
Zn5 C8 1.939(7) .
Zn5 O5 2.057(3) .
Zn5 O7 2.078(4) .
Zn5 O6 2.089(4) .
Zn5 Zn6 3.0932(11) .
Zn6 C9 1.975(6) .
Zn6 O6 2.081(4) .
Zn6 O4 2.082(3) .
Zn6 O7 2.128(4) .
O1 C15 1.434(7) .
O2 C10 1.426(7) .
O3 C20 1.427(7) .
O4 C25 1.448(6) .
O5 C30 1.456(6) .
O6 C35 1.457(6) .
O7 C40 1.462(6) .
C10 C11 1.517(7) .
C11 C14 1.516(9) .
C11 C13 1.522(9) .
C11 C12 1.545(8) .
C15 C16 1.512(8) .
C16 C19 1.509(7) .
C16 C18 1.514(9) .
C16 C17 1.517(8) .
C20 C21 1.532(9) .
C21 C23 1.450(8) .
C21 C24 1.473(8) .
C21 C22 1.547(9) .
C25 C26 1.507(8) .
C26 C29 1.525(7) .
C26 C28 1.532(7) .
C26 C27 1.535(8) .
C30 C31 1.520(8) .
C31 C32 1.508(8) .
C31 C33 1.534(8) .
C31 C34 1.556(7) .
C35 C36 1.522(7) .
C36 C37 1.523(7) .
C36 C38 1.525(9) .
C36 C39 1.534(8) .
C40 C41 1.465(8) .
C41 C42 1.510(10) .
C41 C43 1.526(9) .
C41 C44 1.542(9) .
C45 C46 1.306(15) .
C46 C47 1.329(13) .
C47 C47 1.28(2) 2_676
